data_7226184
loop_
_publ_author_name
'Li, Qing'
'Qiu, Sheng-Chao'
'Zhang, Yun-Qian'
'Xue, Sai-Feng'
'Tao, Zhu'
'Prior, Timothy J.'
'Redshaw, Carl'
'Xiao, Xin'
'Zhu, Qian-Jiang'

_publ_section_title
;
 Supramolecular Assemblies Constructed from Inverted Cucurbit[7]uril and
 Lanthanide Cations: Synthesis, structure and sorption properties
;
_journal_name_full 'RSC Adv.'
_journal_paper_doi 10.1039/C6RA15559F
_journal_year 2016
_chemical_formula_sum 'C72 H144 Ca4 Cl14 N48 O60 Zn3'
_chemical_formula_weight 3495.08
_chemical_name_systematic
; 
 ? 
;
_space_group_IT_number 2
_symmetry_cell_setting triclinic
_symmetry_space_group_name_Hall '-P 1'
_symmetry_space_group_name_H-M 'P -1'
_atom_sites_solution_hydrogens geom
_atom_sites_solution_primary direct
_atom_sites_solution_secondary difmap
_audit_block_doi 10.5517/cc13f02m
_audit_creation_method SHELXL-97
_audit_update_record
;
2014-09-20 deposited with the CCDC.
2016-08-08 downloaded from the CCDC.
;
_cell_angle_alpha 83.342(19)
_cell_angle_beta 87.62(2)
_cell_angle_gamma 73.813(18)
_cell_formula_units_Z 2
_cell_length_a 13.154(19)
_cell_length_b 16.62(2)
_cell_length_c 32.83(5)
_cell_measurement_temperature 223(2)
_cell_volume 6846(17)
_computing_structure_refinement 'SHELXL-97 (Sheldrick, 1997)'
_computing_structure_solution 'SHELXS-97 (Sheldrick, 1990)'
_diffrn_ambient_temperature 223(2)
_diffrn_measured_fraction_theta_full 0.967
_diffrn_measured_fraction_theta_max 0.967
_diffrn_measurement_device_type 'Bruker Smart Apex2 CCD Detector'
_diffrn_measurement_method '\f and \w scan'
_diffrn_radiation_monochromator graphite
_diffrn_radiation_source 'fine-focus sealed tube'
_diffrn_radiation_type MoK\a
_diffrn_radiation_wavelength 0.71073
_diffrn_reflns_av_R_equivalents 0.0912
_diffrn_reflns_av_sigmaI/netI 0.2061
_diffrn_reflns_limit_h_max 15
_diffrn_reflns_limit_h_min -15
_diffrn_reflns_limit_k_max 19
_diffrn_reflns_limit_k_min -19
_diffrn_reflns_limit_l_max 37
_diffrn_reflns_limit_l_min -39
_diffrn_reflns_number 45759
_diffrn_reflns_theta_full 25.00
_diffrn_reflns_theta_max 25.00
_diffrn_reflns_theta_min 1.25
_exptl_absorpt_coefficient_mu 1.053
_exptl_absorpt_correction_T_max 0.8752
_exptl_absorpt_correction_T_min 0.8091
_exptl_absorpt_correction_type multi-scan
_exptl_absorpt_process_details 'SADABS (Bruker, 2008)'
_exptl_crystal_colour colorless
_exptl_crystal_density_diffrn 1.696
_exptl_crystal_density_method 'not measured'
_exptl_crystal_description prism
_exptl_crystal_F_000 3600
_exptl_crystal_size_max 0.21
_exptl_crystal_size_mid 0.15
_exptl_crystal_size_min 0.13
_platon_squeeze_details
;
;
_refine_diff_density_max 1.890
_refine_diff_density_min -1.136
_refine_diff_density_rms 0.135
_refine_ls_extinction_coef 0.0014(2)
_refine_ls_extinction_expression Fc^*^=kFc[1+0.001xFc^2^\l^3^/sin(2\q)]^-1/4^
_refine_ls_extinction_method SHELXL
_refine_ls_goodness_of_fit_ref 1.015
_refine_ls_hydrogen_treatment constr
_refine_ls_matrix_type full
_refine_ls_number_parameters 1596
_refine_ls_number_reflns 23337
_refine_ls_number_restraints 0
_refine_ls_restrained_S_all 1.015
_refine_ls_R_factor_all 0.2090
_refine_ls_R_factor_gt 0.1153
_refine_ls_shift/su_max 0.002
_refine_ls_shift/su_mean 0.000
_refine_ls_structure_factor_coef Fsqd
_refine_ls_weighting_details 'calc w=1/[\s^2^(Fo^2^)+(0.1351P)^2^+0.0000P] where P=(Fo^2^+2Fc^2^)/3'
_refine_ls_weighting_scheme calc
_refine_ls_wR_factor_gt 0.2931
_refine_ls_wR_factor_ref 0.3357
_reflns_number_gt 7769
_reflns_number_total 23337
_reflns_threshold_expression >2sigma(I)
_cod_data_source_file c6ra15559f2.cif
_cod_data_source_block 02
_cod_original_cell_volume 6844(17)
_cod_database_code 7226184

loop_
_symmetry_equiv_pos_as_xyz
'x, y, z'
'-x, -y, -z'

loop_
_atom_site_label
_atom_site_type_symbol
_atom_site_fract_x
_atom_site_fract_y
_atom_site_fract_z
_atom_site_U_iso_or_equiv
_atom_site_adp_type
_atom_site_occupancy
_atom_site_symmetry_multiplicity
_atom_site_calc_flag
_atom_site_refinement_flags
_atom_site_disorder_assembly
_atom_site_disorder_group
Cl14 Cl 0.7726(6) 0.8321(5) -0.0084(3) 0.123(3) Uani 0.50 1 d P . .
Cl15 Cl 0.4960(8) 0.2403(7) 0.6027(2) 0.146(4) Uani 0.50 1 d P . .
Zn1 Zn 0.36687(14) -0.03192(10) 0.19131(6) 0.1033(6) Uani 1 1 d . . .
Zn2 Zn 0.21428(14) 0.44125(10) 0.45989(6) 0.1054(6) Uani 1 1 d . . .
Zn3 Zn 1.00303(16) 0.81062(11) 0.15438(7) 0.1294(8) Uani 1 1 d . . .
Cl1 Cl 0.5037(3) -0.07476(19) 0.14824(12) 0.1017(12) Uani 1 1 d . A .
Cl2 Cl 0.4149(3) 0.0117(3) 0.24971(13) 0.1274(15) Uani 1 1 d . A .
Cl3 Cl 0.2422(3) 0.0823(3) 0.16152(16) 0.1434(17) Uani 1 1 d . A .
Cl4 Cl 0.3231(9) -0.1507(6) 0.2167(4) 0.266(8) Uani 0.661(8) 1 d P A 1
Cl4' Cl 0.4729(6) -0.0906(5) 0.2258(3) 0.070(4) Uani 0.339(8) 1 d P A 2
Cl5 Cl 0.2059(3) 0.4138(2) 0.39518(11) 0.0919(10) Uani 1 1 d . . .
Cl6 Cl 0.3598(3) 0.4808(2) 0.46919(15) 0.1223(15) Uani 1 1 d . . .
Cl7 Cl 0.2075(5) 0.3310(3) 0.50638(15) 0.158(2) Uani 1 1 d . . .
Cl8 Cl 0.0627(5) 0.5539(4) 0.4657(2) 0.197(3) Uani 1 1 d . . .
Cl9 Cl 1.0530(3) 0.9222(3) 0.16876(16) 0.1332(16) Uani 1 1 d . . .
Cl10 Cl 1.0826(5) 0.7575(4) 0.0986(2) 0.221(3) Uani 1 1 d . . .
Cl11 Cl 0.8255(4) 0.8595(4) 0.1439(3) 0.252(5) Uani 1 1 d . . .
Cl12 Cl 1.0623(7) 0.7037(6) 0.2052(4) 0.367(8) Uani 1 1 d . . .
O1W O 1.1029(5) -0.0035(5) 0.5140(2) 0.073(2) Uani 1 1 d . . .
O2W O 1.0764(8) -0.0304(9) 0.6077(2) 0.147(5) Uani 1 1 d . . .
O3W O 0.5187(6) 0.2083(5) 0.3151(2) 0.084(2) Uani 1 1 d . . .
O4W O 0.5216(7) 0.4981(5) 0.3194(3) 0.103(3) Uani 1 1 d . . .
O5W O 0.3715(7) 0.3804(7) 0.3223(3) 0.127(4) Uani 1 1 d . . .
O6W O 0.7276(5) 0.2236(4) 0.2990(2) 0.067(2) Uani 1 1 d . . .
O7W O 0.7017(6) 0.3959(4) 0.2637(2) 0.076(2) Uani 1 1 d . . .
O8W O 0.9220(10) 0.3799(6) 0.2036(3) 0.140(4) Uani 1 1 d . . .
O9W O 0.7201(10) 0.3803(6) 0.1753(3) 0.155(5) Uani 1 1 d . . .
O10W O 0.3884(7) 0.5211(5) -0.0109(3) 0.097(3) Uani 1 1 d . . .
Ca1 Ca 0.94899(15) 0.07525(12) 0.55355(6) 0.0555(6) Uani 1 1 d . . .
Ca2 Ca 0.56906(18) 0.34455(13) 0.31346(6) 0.0642(7) Uani 1 1 d . . .
Ca3 Ca 0.82068(17) 0.27213(13) 0.22734(7) 0.0611(6) Uani 1 1 d . . .
Ca4 Ca 0.46708(18) 0.64250(14) -0.01846(7) 0.0636(7) Uani 1 1 d . . .
Cl13 Cl 0.3670(3) 0.6509(4) -0.09359(15) 0.1558(19) Uani 1 1 d . . .
C1 C 0.9404(9) 0.2457(6) 0.4764(3) 0.056(3) Uani 1 1 d . . .
C2 C 0.9474(8) 0.3545(5) 0.4233(3) 0.047(3) Uani 1 1 d . . .
H2 H 0.9921 0.3930 0.4252 0.056 Uiso 1 1 calc R . .
C3 C 0.8379(7) 0.3812(6) 0.4490(3) 0.056(3) Uani 1 1 d . . .
H3 H 0.8295 0.4345 0.4612 0.067 Uiso 1 1 calc R . .
C4 C 0.7980(8) 0.3744(6) 0.3800(4) 0.059(3) Uani 1 1 d . . .
C5 C 0.7826(7) 0.3091(6) 0.5174(3) 0.048(3) Uani 1 1 d . . .
H5A H 0.7580 0.3670 0.5246 0.057 Uiso 1 1 calc R . .
H5B H 0.8231 0.2740 0.5406 0.057 Uiso 1 1 calc R . .
C6 C 0.6467(7) 0.4172(5) 0.4279(3) 0.053(3) Uani 1 1 d . . .
H6A H 0.6339 0.4614 0.4463 0.064 Uiso 1 1 calc R . .
H6B H 0.6103 0.4423 0.4021 0.064 Uiso 1 1 calc R . .
C7 C 0.6946(9) 0.1950(7) 0.5183(3) 0.059(3) Uani 1 1 d . . .
C8 C 0.5914(7) 0.3293(6) 0.4918(3) 0.050(3) Uani 1 1 d . . .
H8 H 0.5572 0.3789 0.5064 0.060 Uiso 1 1 calc R . .
C9 C 0.5220(7) 0.2647(5) 0.4930(3) 0.043(2) Uani 1 1 d . . .
H9 H 0.4589 0.2808 0.5110 0.052 Uiso 1 1 calc R . .
C10 C 0.5402(8) 0.3174(6) 0.4236(4) 0.058(3) Uani 1 1 d . . .
C11 C 0.5737(7) 0.1026(6) 0.5154(3) 0.057(3) Uani 1 1 d . . .
H11A H 0.6120 0.0691 0.5394 0.068 Uiso 1 1 calc R . .
H11B H 0.4979 0.1100 0.5204 0.068 Uiso 1 1 calc R . .
C12 C 0.4275(8) 0.2203(6) 0.4363(3) 0.062(3) Uani 1 1 d . . .
H12A H 0.3829 0.2522 0.4134 0.074 Uiso 1 1 calc R . .
H12B H 0.3809 0.2092 0.4590 0.074 Uiso 1 1 calc R . .
C13 C 0.6551(7) -0.0309(6) 0.4802(4) 0.055(3) Uani 1 1 d . . .
C14 C 0.6022(6) 0.0992(6) 0.4364(3) 0.050(3) Uani 1 1 d . . .
H14 H 0.6480 0.1378 0.4319 0.060 Uiso 1 1 calc R . .
C15 C 0.6395(7) 0.0203(5) 0.4102(3) 0.044(2) Uani 1 1 d . . .
H15 H 0.6978 0.0258 0.3910 0.053 Uiso 1 1 calc R . .
C16 C 0.4653(9) 0.0974(7) 0.3925(3) 0.059(3) Uani 1 1 d . . .
C17 C 0.7135(8) -0.1347(6) 0.4332(3) 0.056(3) Uani 1 1 d . . .
H17A H 0.6545 -0.1599 0.4329 0.067 Uiso 1 1 calc R . .
H17B H 0.7617 -0.1664 0.4551 0.067 Uiso 1 1 calc R . .
C18 C 0.5457(8) -0.0231(7) 0.3542(4) 0.070(4) Uani 1 1 d . . .
H18A H 0.5134 -0.0686 0.3634 0.084 Uiso 1 1 calc R . .
H18B H 0.5020 0.0131 0.3321 0.084 Uiso 1 1 calc R . .
C19 C 0.8789(11) -0.1612(6) 0.3915(4) 0.063(3) Uani 1 1 d . . .
C20 C 0.7192(8) -0.1399(6) 0.3534(3) 0.062(3) Uani 1 1 d . . .
H20 H 0.6846 -0.1858 0.3538 0.075 Uiso 1 1 calc R . .
C21 C 0.8170(7) -0.1514(6) 0.3224(3) 0.052(3) Uani 1 1 d . . .
H21 H 0.8193 -0.1953 0.3041 0.062 Uiso 1 1 calc R . .
C22 C 0.7014(9) -0.0146(7) 0.3094(3) 0.064(3) Uani 1 1 d . . .
C23 C 1.0170(8) -0.2057(6) 0.3364(3) 0.059(3) Uani 1 1 d . . .
H23A H 1.0585 -0.2426 0.3589 0.071 Uiso 1 1 calc R . .
H23B H 1.0185 -0.2399 0.3139 0.071 Uiso 1 1 calc R . .
C24 C 0.8612(8) -0.0499(6) 0.2641(3) 0.061(3) Uani 1 1 d . . .
H24A H 0.8813 -0.0992 0.2487 0.073 Uiso 1 1 calc R . .
H24B H 0.8168 -0.0031 0.2462 0.073 Uiso 1 1 calc R . .
C25 C 1.1235(7) -0.1096(5) 0.3483(3) 0.050(3) Uani 1 1 d . . .
C26 C 1.0610(7) -0.0934(5) 0.2813(3) 0.050(3) Uani 1 1 d . . .
H26 H 1.0819 -0.1308 0.2592 0.060 Uiso 1 1 calc R . .
C27 C 1.1382(7) -0.0350(6) 0.2840(3) 0.048(3) Uani 1 1 d . . .
H27 H 1.2024 -0.0531 0.2668 0.058 Uiso 1 1 calc R . .
C28 C 0.9676(10) 0.0536(7) 0.2641(3) 0.064(3) Uani 1 1 d . . .
C29 C 1.2340(7) -0.0089(6) 0.3481(3) 0.056(3) Uani 1 1 d . . .
H29A H 1.2600 -0.0436 0.3738 0.068 Uiso 1 1 calc R . .
H29B H 1.2954 -0.0075 0.3304 0.068 Uiso 1 1 calc R . .
C30 C 1.1103(8) 0.1239(6) 0.2600(3) 0.053(3) Uani 1 1 d . . .
H30A H 1.1847 0.1078 0.2512 0.063 Uiso 1 1 calc R . .
H30B H 1.0689 0.1602 0.2374 0.063 Uiso 1 1 calc R . .
C31 C 1.1430(7) 0.0938(6) 0.3946(3) 0.045(2) Uani 1 1 d . . .
C32 C 1.1806(7) 0.1511(5) 0.3290(3) 0.051(3) Uani 1 1 d . . .
H32 H 1.2523 0.1491 0.3180 0.061 Uiso 1 1 calc R . .
C33 C 1.1386(7) 0.2250(6) 0.3555(3) 0.053(3) Uani 1 1 d . . .
H33 H 1.1885 0.2597 0.3561 0.063 Uiso 1 1 calc R . .
C34 C 1.0196(8) 0.2407(6) 0.3015(3) 0.046(3) Uani 1 1 d . . .
C35 C 1.1073(7) 0.2221(6) 0.4349(3) 0.050(3) Uani 1 1 d . . .
H35A H 1.1325 0.1793 0.4582 0.060 Uiso 1 1 calc R . .
H35B H 1.1503 0.2620 0.4335 0.060 Uiso 1 1 calc R . .
C36 C 0.9739(8) 0.3584(6) 0.3462(3) 0.058(3) Uani 1 1 d . . .
H36A H 1.0234 0.3911 0.3504 0.070 Uiso 1 1 calc R . .
H36B H 0.9301 0.3874 0.3226 0.070 Uiso 1 1 calc R . .
N1 N 0.9984(6) 0.2665(4) 0.4424(2) 0.048(2) Uani 1 1 d . . .
N2 N 0.8526(6) 0.3070(5) 0.4811(2) 0.051(2) Uani 1 1 d . . .
N3 N 0.9067(6) 0.3596(5) 0.3814(2) 0.053(2) Uani 1 1 d . . .
N4 N 0.7594(6) 0.3889(5) 0.4195(2) 0.053(2) Uani 1 1 d . . .
N5 N 0.6895(6) 0.2786(5) 0.5106(3) 0.055(2) Uani 1 1 d . . .
N6 N 0.5955(6) 0.1869(5) 0.5095(2) 0.054(2) Uani 1 1 d . . .
N7 N 0.6006(6) 0.3517(5) 0.4461(2) 0.049(2) Uani 1 1 d . . .
N8 N 0.4914(6) 0.2701(5) 0.4490(2) 0.053(2) Uani 1 1 d . . .
N9 N 0.6073(6) 0.0575(5) 0.4787(3) 0.057(2) Uani 1 1 d . . .
N10 N 0.6740(7) -0.0491(5) 0.4412(3) 0.058(2) Uani 1 1 d . . .
N11 N 0.4929(6) 0.1396(5) 0.4234(3) 0.056(2) Uani 1 1 d . . .
N12 N 0.5441(7) 0.0270(5) 0.3886(3) 0.060(2) Uani 1 1 d . . .
N13 N 0.7702(7) -0.1409(5) 0.3934(3) 0.058(2) Uani 1 1 d . . .
N14 N 0.9072(6) -0.1756(5) 0.3505(3) 0.052(2) Uani 1 1 d . . .
N15 N 0.6506(6) -0.0595(5) 0.3379(3) 0.058(2) Uani 1 1 d . . .
N16 N 0.7969(6) -0.0687(5) 0.3003(3) 0.064(3) Uani 1 1 d . . .
N17 N 1.0675(6) -0.1409(5) 0.3227(3) 0.053(2) Uani 1 1 d . . .
N18 N 1.1646(6) -0.0488(5) 0.3276(2) 0.053(2) Uani 1 1 d . . .
N19 N 0.9559(6) -0.0283(5) 0.2732(3) 0.055(2) Uani 1 1 d . . .
N20 N 1.0743(5) 0.0481(5) 0.2688(2) 0.047(2) Uani 1 1 d . . .
N21 N 1.1812(6) 0.0753(5) 0.3570(3) 0.048(2) Uani 1 1 d . . .
N22 N 1.1232(6) 0.1811(5) 0.3972(3) 0.054(2) Uani 1 1 d . . .
N23 N 1.1004(6) 0.1714(5) 0.2952(2) 0.047(2) Uani 1 1 d . . .
N24 N 1.0372(5) 0.2729(4) 0.3355(3) 0.044(2) Uani 1 1 d . . .
O1 O 0.9709(5) 0.1759(4) 0.50005(19) 0.0590(19) Uani 1 1 d . . .
O2 O 0.7692(5) 0.1361(4) 0.5330(2) 0.061(2) Uani 1 1 d . . .
O3 O 0.6757(6) -0.0802(4) 0.5141(2) 0.072(2) Uani 1 1 d . . .
O4 O 0.9371(5) -0.1672(4) 0.4201(2) 0.066(2) Uani 1 1 d . . .
O5 O 1.1385(5) -0.1330(4) 0.3874(2) 0.0592(19) Uani 1 1 d . . .
O6 O 1.1371(5) 0.0412(4) 0.4247(2) 0.0587(19) Uani 1 1 d . . .
O7 O 0.7483(6) 0.3769(5) 0.3487(2) 0.068(2) Uani 1 1 d . . .
O8 O 0.5341(5) 0.3260(4) 0.3854(2) 0.063(2) Uani 1 1 d . . .
O9 O 0.3770(5) 0.1226(4) 0.3737(2) 0.066(2) Uani 1 1 d . . .
O10 O 0.6636(5) 0.0605(4) 0.2933(2) 0.067(2) Uani 1 1 d . . .
O11 O 0.8962(5) 0.1160(4) 0.2522(2) 0.058(2) Uani 1 1 d . . .
O12 O 0.9404(5) 0.2732(4) 0.2784(2) 0.0542(18) Uani 1 1 d . . .
C37 C 0.4337(9) 0.3773(7) 0.2175(4) 0.059(3) Uani 1 1 d . . .
C38 C 0.2968(8) 0.4423(6) 0.1705(3) 0.055(3) Uani 1 1 d . . .
H38 H 0.2213 0.4656 0.1777 0.066 Uiso 1 1 calc R . .
C39 C 0.3263(8) 0.3454(6) 0.1700(3) 0.051(3) Uani 1 1 d . . .
H39 H 0.2664 0.3222 0.1790 0.062 Uiso 1 1 calc R . .
C40 C 0.3573(7) 0.4071(6) 0.1040(3) 0.049(3) Uani 1 1 d . . .
C41 C 0.4652(8) 0.2256(6) 0.2115(3) 0.057(3) Uani 1 1 d . . .
H41A H 0.4088 0.1974 0.2159 0.069 Uiso 1 1 calc R . .
H41B H 0.5007 0.2198 0.2378 0.069 Uiso 1 1 calc R . .
C42 C 0.3659(7) 0.2531(6) 0.1091(3) 0.055(3) Uani 1 1 d . . .
H42A H 0.3147 0.2259 0.1230 0.066 Uiso 1 1 calc R . .
H42B H 0.3466 0.2668 0.0801 0.066 Uiso 1 1 calc R . .
C43 C 0.6507(9) 0.1731(7) 0.1866(4) 0.066(4) Uani 1 1 d . . .
C44 C 0.5203(8) 0.1384(6) 0.1492(3) 0.053(3) Uani 1 1 d . . .
H44 H 0.4777 0.0996 0.1595 0.063 Uiso 1 1 calc R . .
C45 C 0.6304(8) 0.0886(6) 0.1327(3) 0.056(3) Uani 1 1 d . . .
H45 H 0.6424 0.0267 0.1374 0.067 Uiso 1 1 calc R . .
C46 C 0.5390(9) 0.1814(7) 0.0804(4) 0.063(3) Uani 1 1 d . . .
C47 C 0.8207(7) 0.0855(5) 0.1577(3) 0.045(2) Uani 1 1 d . . .
H47A H 0.8459 0.0911 0.1846 0.054 Uiso 1 1 calc R . .
H47B H 0.8404 0.0253 0.1541 0.054 Uiso 1 1 calc R . .
C48 C 0.7144(8) 0.0914(6) 0.0603(3) 0.056(3) Uani 1 1 d . . .
H48A H 0.6836 0.0999 0.0329 0.068 Uiso 1 1 calc R . .
H48B H 0.7456 0.0307 0.0670 0.068 Uiso 1 1 calc R . .
C49 C 0.9261(8) 0.1809(8) 0.1375(4) 0.065(4) Uani 1 1 d . . .
C50 C 0.8941(7) 0.1049(6) 0.0850(3) 0.053(3) Uani 1 1 d . . .
H50 H 0.9315 0.0444 0.0843 0.064 Uiso 1 1 calc R . .
C51 C 0.9620(8) 0.1645(7) 0.0657(3) 0.063(3) Uani 1 1 d . . .
H51 H 1.0273 0.1338 0.0519 0.075 Uiso 1 1 calc R . .
C52 C 0.7967(10) 0.2101(7) 0.0327(3) 0.061(3) Uani 1 1 d . . .
C53 C 1.0592(7) 0.2535(6) 0.1029(4) 0.058(3) Uani 1 1 d . . .
H53A H 1.1165 0.2353 0.0831 0.070 Uiso 1 1 calc R . .
H53B H 1.0907 0.2447 0.1302 0.070 Uiso 1 1 calc R . .
C54 C 0.9198(9) 0.2921(6) 0.0099(3) 0.064(3) Uani 1 1 d . . .
H54A H 0.8815 0.3012 -0.0159 0.077 Uiso 1 1 calc R . .
H54B H 0.9958 0.2736 0.0039 0.077 Uiso 1 1 calc R . .
C55 C 1.0341(9) 0.4058(6) 0.1100(3) 0.057(3) Uani 1 1 d . . .
C56 C 0.9004(7) 0.3760(6) 0.0736(3) 0.054(3) Uani 1 1 d . . .
H56 H 0.8496 0.3495 0.0890 0.065 Uiso 1 1 calc R . .
C57 C 0.8701(8) 0.4724(6) 0.0774(3) 0.060(3) Uani 1 1 d . . .
H57 H 0.8006 0.4916 0.0913 0.072 Uiso 1 1 calc R . .
C58 C 0.8799(7) 0.4478(7) 0.0068(4) 0.051(3) Uani 1 1 d . . .
C59 C 0.9650(8) 0.5616(6) 0.1140(3) 0.063(3) Uani 1 1 d . . .
H59A H 1.0075 0.5865 0.0938 0.076 Uiso 1 1 calc R . .
H59B H 1.0000 0.5516 0.1406 0.076 Uiso 1 1 calc R . .
C60 C 0.8431(8) 0.6011(6) 0.0223(3) 0.055(3) Uani 1 1 d . . .
H60A H 0.9099 0.6167 0.0215 0.066 Uiso 1 1 calc R . .
H60B H 0.8131 0.6157 -0.0053 0.066 Uiso 1 1 calc R . .
C61 C 0.7957(9) 0.6124(6) 0.1497(4) 0.071(4) Uani 1 1 d . . .
C62 C 0.8058(9) 0.6836(6) 0.0845(4) 0.066(3) Uani 1 1 d . . .
H62 H 0.8473 0.7240 0.0757 0.079 Uiso 1 1 calc R . .
C63 C 0.6979(8) 0.7270(5) 0.1047(3) 0.051(3) Uani 1 1 d . . .
H63 H 0.6930 0.7861 0.1088 0.061 Uiso 1 1 calc R . .
C64 C 0.6656(9) 0.6746(6) 0.0437(4) 0.053(3) Uani 1 1 d . . .
C65 C 0.6165(8) 0.6944(6) 0.1759(3) 0.059(3) Uani 1 1 d . . .
H65A H 0.5898 0.7558 0.1754 0.070 Uiso 1 1 calc R . .
H65B H 0.6488 0.6721 0.2027 0.070 Uiso 1 1 calc R . .
C66 C 0.5042(8) 0.7609(6) 0.0775(3) 0.059(3) Uani 1 1 d . . .
H66A H 0.4920 0.8133 0.0902 0.071 Uiso 1 1 calc R . .
H66B H 0.4736 0.7752 0.0500 0.071 Uiso 1 1 calc R . .
C67 C 0.5070(9) 0.5955(6) 0.1987(3) 0.056(3) Uani 1 1 d . . .
C68 C 0.4337(7) 0.7061(6) 0.1470(3) 0.054(3) Uani 1 1 d . . .
H68 H 0.4046 0.7640 0.1547 0.065 Uiso 1 1 calc R . .
C69 C 0.3543(7) 0.6505(6) 0.1581(3) 0.054(3) Uani 1 1 d . . .
H69 H 0.2829 0.6849 0.1653 0.065 Uiso 1 1 calc R . .
C70 C 0.4087(8) 0.6477(6) 0.0878(4) 0.057(3) Uani 1 1 d . . .
C71 C 0.3563(8) 0.5333(6) 0.2177(3) 0.055(3) Uani 1 1 d . . .
H71A H 0.3884 0.5216 0.2450 0.065 Uiso 1 1 calc R . .
H71B H 0.2807 0.5609 0.2212 0.065 Uiso 1 1 calc R . .
C72 C 0.2819(7) 0.5612(5) 0.1116(3) 0.046(2) Uani 1 1 d . . .
H72A H 0.2139 0.5855 0.1249 0.055 Uiso 1 1 calc R . .
H72B H 0.2692 0.5651 0.0821 0.055 Uiso 1 1 calc R . .
N25 N 0.3675(6) 0.4544(5) 0.2016(2) 0.052(2) Uani 1 1 d . . .
N26 N 0.4176(6) 0.3143(5) 0.1992(3) 0.054(2) Uani 1 1 d . . .
N27 N 0.3206(6) 0.4726(5) 0.1274(2) 0.048(2) Uani 1 1 d . . .
N28 N 0.3583(6) 0.3315(5) 0.1271(3) 0.054(2) Uani 1 1 d . . .
N29 N 0.5425(6) 0.1818(5) 0.1819(3) 0.051(2) Uani 1 1 d . . .
N30 N 0.7018(7) 0.1188(5) 0.1570(3) 0.061(3) Uani 1 1 d . . .
N31 N 0.4718(6) 0.1934(4) 0.1124(3) 0.051(2) Uani 1 1 d . . .
N32 N 0.6292(6) 0.1198(4) 0.0896(3) 0.052(2) Uani 1 1 d . . .
N33 N 0.8720(6) 0.1277(5) 0.1268(3) 0.053(2) Uani 1 1 d . . .
N34 N 0.9839(7) 0.2009(5) 0.1026(3) 0.065(3) Uani 1 1 d . . .
N35 N 0.7994(6) 0.1328(5) 0.0585(2) 0.054(2) Uani 1 1 d . . .
N36 N 0.8896(7) 0.2279(5) 0.0375(3) 0.056(2) Uani 1 1 d . . .
N37 N 1.0060(6) 0.3457(5) 0.0925(3) 0.062(3) Uani 1 1 d . . .
N38 N 0.9569(6) 0.4826(5) 0.1019(3) 0.057(2) Uani 1 1 d . . .
N39 N 0.8947(7) 0.3714(5) 0.0291(3) 0.063(2) Uani 1 1 d . . .
N40 N 0.8660(7) 0.5090(5) 0.0329(3) 0.068(3) Uani 1 1 d . . .
N41 N 0.8590(7) 0.6192(5) 0.1169(3) 0.059(2) Uani 1 1 d . . .
N42 N 0.6974(7) 0.6748(5) 0.1441(3) 0.060(2) Uani 1 1 d . . .
N43 N 0.7734(7) 0.6487(5) 0.0493(3) 0.050(2) Uani 1 1 d . . .
N44 N 0.6202(7) 0.7224(5) 0.0736(3) 0.053(2) Uani 1 1 d . . .
N45 N 0.5265(6) 0.6593(5) 0.1712(2) 0.055(2) Uani 1 1 d . . .
N46 N 0.4043(6) 0.5923(5) 0.1923(2) 0.054(2) Uani 1 1 d . . .
N47 N 0.4495(6) 0.7053(5) 0.1020(3) 0.052(2) Uani 1 1 d . . .
N48 N 0.3545(6) 0.6114(5) 0.1181(2) 0.049(2) Uani 1 1 d . . .
O13 O 0.5031(5) 0.3675(4) 0.2454(2) 0.0589(19) Uani 1 1 d . . .
O14 O 0.6918(6) 0.2081(5) 0.2107(2) 0.069(2) Uani 1 1 d . . .
O15 O 0.9262(5) 0.2096(4) 0.1708(2) 0.060(2) Uani 1 1 d . . .
O16 O 1.1145(6) 0.3940(5) 0.1303(3) 0.077(2) Uani 1 1 d . . .
O17 O 0.8138(5) 0.5589(4) 0.1823(2) 0.069(2) Uani 1 1 d . . .
O18 O 0.5694(6) 0.5513(5) 0.2259(2) 0.080(2) Uani 1 1 d . . .
O19 O 0.3768(5) 0.4161(4) 0.0658(2) 0.0524(18) Uani 1 1 d . . .
O20 O 0.5169(5) 0.2211(4) 0.0440(2) 0.0628(19) Uani 1 1 d . . .
O21 O 0.7210(6) 0.2492(5) 0.0101(2) 0.073(2) Uani 1 1 d . . .
O22 O 0.8730(5) 0.4640(4) -0.0306(2) 0.068(2) Uani 1 1 d . . .
O23 O 0.6177(6) 0.6550(4) 0.0158(2) 0.060(2) Uani 1 1 d . . .
O24 O 0.4127(5) 0.6317(4) 0.0516(2) 0.062(2) Uani 1 1 d . . .

loop_
_atom_site_aniso_label
_atom_site_aniso_U_11
_atom_site_aniso_U_22
_atom_site_aniso_U_33
_atom_site_aniso_U_23
_atom_site_aniso_U_13
_atom_site_aniso_U_12
Cl14 0.097(5) 0.107(5) 0.143(7) 0.053(5) 0.030(5) -0.020(4)
Cl15 0.166(8) 0.250(11) 0.062(5) -0.043(6) 0.041(5) -0.119(8)
Zn1 0.1049(13) 0.0833(11) 0.1245(15) -0.0181(10) 0.0146(11) -0.0298(9)
Zn2 0.1187(14) 0.0903(11) 0.1130(15) -0.0162(10) 0.0016(11) -0.0369(10)
Zn3 0.1292(16) 0.0886(12) 0.161(2) -0.0293(13) -0.0261(14) -0.0049(11)
Cl1 0.121(3) 0.0629(19) 0.130(3) -0.025(2) 0.032(2) -0.0392(19)
Cl2 0.117(3) 0.182(4) 0.093(3) -0.019(3) 0.001(2) -0.054(3)
Cl3 0.118(3) 0.117(3) 0.178(5) 0.008(3) -0.001(3) -0.013(3)
Cl4 0.295(12) 0.229(10) 0.377(15) -0.237(11) 0.277(12) -0.197(9)
Cl4' 0.055(5) 0.051(5) 0.091(7) -0.015(4) 0.009(5) 0.010(4)
Cl5 0.087(2) 0.092(2) 0.106(3) -0.016(2) 0.011(2) -0.0393(19)
Cl6 0.089(2) 0.084(2) 0.188(4) -0.058(3) -0.032(3) 0.0079(19)
Cl7 0.234(6) 0.109(3) 0.125(4) 0.004(3) 0.023(4) -0.050(3)
Cl8 0.155(5) 0.198(5) 0.257(8) -0.090(5) 0.036(5) -0.059(4)
Cl9 0.102(3) 0.134(3) 0.161(4) -0.048(3) -0.013(3) -0.014(3)
Cl10 0.236(6) 0.176(5) 0.194(6) -0.115(5) -0.061(5) 0.085(5)
Cl11 0.115(4) 0.153(5) 0.518(14) -0.179(7) -0.036(6) -0.022(3)
Cl12 0.233(8) 0.279(9) 0.468(16) 0.224(10) 0.069(9) 0.011(7)
O1W 0.066(5) 0.085(5) 0.058(5) -0.001(4) 0.002(4) -0.009(4)
O2W 0.121(8) 0.332(16) 0.045(5) -0.025(7) 0.012(5) -0.157(10)
O3W 0.098(6) 0.077(5) 0.072(6) 0.000(4) 0.014(5) -0.023(4)
O4W 0.123(7) 0.081(5) 0.079(6) -0.003(5) 0.000(5) 0.013(5)
O5W 0.072(6) 0.187(10) 0.091(7) -0.022(7) 0.002(5) 0.020(6)
O6W 0.062(4) 0.064(4) 0.072(5) -0.011(4) -0.003(4) -0.012(4)
O7W 0.073(5) 0.077(5) 0.073(5) -0.001(4) -0.017(4) -0.014(4)
O8W 0.211(12) 0.097(7) 0.116(8) 0.018(6) 0.014(8) -0.064(7)
O9W 0.235(13) 0.110(7) 0.072(7) 0.014(6) -0.044(8) 0.027(8)
O10W 0.100(6) 0.091(6) 0.114(7) -0.001(5) -0.010(5) -0.054(5)
Ca1 0.0508(12) 0.0514(12) 0.0550(14) 0.0151(10) 0.0000(11) -0.0073(10)
Ca2 0.0725(15) 0.0638(14) 0.0411(13) 0.0044(11) 0.0010(11) 0.0019(12)
Ca3 0.0667(14) 0.0571(13) 0.0555(15) 0.0006(11) -0.0113(12) -0.0115(11)
Ca4 0.0740(15) 0.0703(14) 0.0530(14) -0.0028(12) 0.0081(12) -0.0333(12)
Cl13 0.106(3) 0.236(6) 0.127(4) -0.030(4) 0.013(3) -0.047(3)
C1 0.074(7) 0.053(6) 0.041(6) -0.003(5) -0.003(6) -0.016(6)
C2 0.067(7) 0.038(5) 0.033(6) 0.004(4) -0.003(5) -0.012(5)
C3 0.050(6) 0.059(6) 0.053(7) 0.017(5) 0.007(5) -0.017(5)
C4 0.057(7) 0.048(6) 0.067(9) 0.018(6) -0.018(7) -0.014(5)
C5 0.057(6) 0.055(6) 0.033(6) -0.005(5) -0.004(5) -0.017(5)
C6 0.065(7) 0.041(5) 0.043(6) 0.003(5) 0.000(5) 0.001(5)
C7 0.067(8) 0.062(7) 0.044(7) -0.005(6) 0.012(6) -0.015(6)
C8 0.052(6) 0.059(6) 0.031(6) -0.007(5) 0.004(5) -0.003(5)
C9 0.034(5) 0.047(5) 0.045(6) 0.003(5) 0.003(5) -0.011(4)
C10 0.049(6) 0.055(6) 0.061(8) 0.015(6) 0.013(6) -0.011(5)
C11 0.041(6) 0.065(7) 0.067(8) 0.006(6) 0.006(5) -0.025(5)
C12 0.060(7) 0.064(7) 0.058(7) 0.002(6) 0.007(6) -0.017(6)
C13 0.041(6) 0.065(7) 0.066(8) 0.005(6) -0.008(6) -0.027(5)
C14 0.023(5) 0.087(7) 0.034(6) 0.024(5) -0.007(4) -0.016(5)
C15 0.032(5) 0.041(5) 0.056(7) 0.003(5) -0.007(5) -0.007(4)
C16 0.063(8) 0.074(8) 0.039(7) -0.008(6) 0.010(6) -0.019(7)
C17 0.057(6) 0.055(7) 0.049(7) 0.001(5) 0.005(5) -0.006(5)
C18 0.041(6) 0.073(7) 0.090(10) 0.007(7) 0.013(6) -0.011(6)
C19 0.082(9) 0.051(6) 0.056(8) -0.004(6) 0.016(7) -0.020(6)
C20 0.063(7) 0.060(7) 0.065(8) 0.000(6) -0.002(6) -0.022(6)
C21 0.052(6) 0.039(5) 0.059(7) -0.010(5) 0.006(5) -0.003(5)
C22 0.072(8) 0.062(7) 0.057(7) -0.005(6) 0.004(6) -0.019(6)
C23 0.065(7) 0.046(6) 0.067(8) -0.010(5) -0.011(6) -0.011(5)
C24 0.084(8) 0.049(6) 0.044(7) 0.002(5) -0.002(6) -0.011(6)
C25 0.039(6) 0.033(5) 0.065(8) -0.005(5) 0.018(5) 0.006(4)
C26 0.060(6) 0.040(5) 0.042(6) -0.016(5) 0.003(5) 0.005(5)
C27 0.047(6) 0.052(6) 0.043(6) 0.001(5) 0.006(5) -0.013(5)
C28 0.088(9) 0.062(7) 0.051(7) -0.008(6) 0.030(7) -0.037(7)
C29 0.032(5) 0.063(7) 0.070(8) 0.007(6) -0.004(5) -0.010(5)
C30 0.055(6) 0.053(6) 0.042(6) 0.002(5) 0.008(5) -0.006(5)
C31 0.041(6) 0.051(6) 0.042(7) -0.009(5) -0.015(5) -0.009(5)
C32 0.046(6) 0.032(5) 0.077(8) 0.001(5) 0.005(6) -0.019(4)
C33 0.047(6) 0.065(7) 0.040(6) 0.027(5) -0.008(5) -0.019(5)
C34 0.059(7) 0.037(5) 0.039(6) -0.002(5) 0.019(6) -0.013(5)
C35 0.046(6) 0.045(6) 0.054(7) 0.003(5) -0.003(5) -0.007(5)
C36 0.066(7) 0.060(7) 0.053(7) 0.013(5) 0.002(6) -0.030(6)
N1 0.055(5) 0.046(4) 0.034(5) 0.009(4) 0.003(4) -0.007(4)
N2 0.046(5) 0.048(5) 0.050(5) 0.017(4) 0.005(4) -0.004(4)
N3 0.049(5) 0.066(5) 0.036(5) 0.000(4) 0.009(4) -0.007(4)
N4 0.042(5) 0.071(6) 0.032(5) 0.008(4) 0.007(4) 0.000(4)
N5 0.046(5) 0.042(5) 0.073(6) 0.005(4) -0.001(4) -0.010(4)
N6 0.054(5) 0.070(6) 0.042(5) 0.012(4) -0.012(4) -0.029(4)
N7 0.056(5) 0.049(5) 0.044(5) -0.003(4) -0.002(4) -0.019(4)
N8 0.044(5) 0.056(5) 0.054(6) 0.010(4) -0.015(4) -0.012(4)
N9 0.063(5) 0.045(5) 0.057(6) -0.009(4) -0.006(5) -0.003(4)
N10 0.072(6) 0.061(6) 0.042(6) -0.004(5) -0.002(5) -0.020(5)
N11 0.057(5) 0.044(5) 0.054(6) -0.001(4) 0.007(5) 0.006(4)
N12 0.053(6) 0.063(6) 0.060(6) -0.027(5) -0.005(5) -0.001(5)
N13 0.068(6) 0.051(5) 0.052(6) 0.006(4) 0.002(5) -0.015(4)
N14 0.041(5) 0.046(5) 0.062(6) -0.003(4) 0.005(4) -0.003(4)
N15 0.048(5) 0.063(5) 0.060(6) 0.002(5) -0.008(4) -0.013(4)
N16 0.054(5) 0.063(5) 0.060(6) 0.015(5) 0.012(5) -0.003(5)
N17 0.046(5) 0.052(5) 0.062(6) -0.001(4) -0.002(4) -0.018(4)
N18 0.057(5) 0.052(5) 0.051(6) -0.001(4) 0.011(4) -0.020(4)
N19 0.043(5) 0.057(5) 0.064(6) 0.002(4) -0.006(4) -0.015(4)
N20 0.031(4) 0.054(5) 0.057(5) -0.001(4) -0.003(4) -0.018(4)
N21 0.057(5) 0.041(5) 0.044(5) -0.007(4) 0.002(4) -0.011(4)
N22 0.038(5) 0.048(5) 0.065(6) 0.010(5) 0.003(4) -0.001(4)
N23 0.050(5) 0.047(5) 0.045(5) -0.011(4) -0.009(4) -0.009(4)
N24 0.037(4) 0.035(4) 0.054(6) -0.009(4) 0.012(4) -0.003(3)
O1 0.063(4) 0.056(4) 0.046(4) 0.019(3) -0.003(3) -0.005(3)
O2 0.056(4) 0.049(4) 0.069(5) 0.007(4) -0.007(4) -0.002(3)
O3 0.087(5) 0.065(4) 0.053(5) 0.019(4) -0.005(4) -0.014(4)
O4 0.054(4) 0.074(5) 0.068(5) 0.013(4) -0.010(4) -0.021(4)
O5 0.053(4) 0.057(4) 0.062(5) 0.011(4) 0.000(4) -0.014(3)
O6 0.058(4) 0.051(4) 0.062(5) 0.018(4) 0.007(4) -0.017(3)
O7 0.065(5) 0.089(5) 0.039(4) 0.011(4) 0.001(4) -0.011(4)
O8 0.063(5) 0.063(4) 0.057(5) 0.011(4) -0.008(4) -0.013(4)
O9 0.046(4) 0.088(5) 0.063(5) -0.002(4) -0.021(4) -0.018(4)
O10 0.063(5) 0.066(5) 0.067(5) 0.009(4) 0.001(4) -0.013(4)
O11 0.046(4) 0.055(4) 0.064(5) 0.015(4) -0.015(4) -0.003(3)
O12 0.047(4) 0.064(4) 0.051(4) -0.001(4) -0.004(4) -0.016(3)
C37 0.065(7) 0.054(7) 0.054(8) 0.006(6) 0.019(6) -0.015(6)
C38 0.046(6) 0.059(6) 0.056(7) 0.002(5) 0.000(5) -0.011(5)
C39 0.068(7) 0.058(6) 0.033(6) 0.002(5) -0.004(5) -0.026(5)
C40 0.042(6) 0.054(6) 0.051(7) 0.012(6) -0.011(5) -0.018(5)
C41 0.060(6) 0.049(6) 0.062(7) 0.010(5) 0.011(6) -0.021(5)
C42 0.046(6) 0.049(6) 0.071(8) -0.007(6) -0.007(5) -0.016(5)
C43 0.054(8) 0.040(6) 0.088(10) 0.030(7) 0.000(7) -0.003(6)
C44 0.064(7) 0.036(5) 0.060(7) -0.002(5) 0.004(6) -0.017(5)
C45 0.059(7) 0.051(6) 0.065(8) 0.000(6) -0.024(6) -0.028(5)
C46 0.063(7) 0.067(7) 0.064(8) 0.018(6) -0.011(7) -0.035(6)
C47 0.047(6) 0.032(5) 0.055(6) -0.016(5) -0.008(5) -0.004(4)
C48 0.072(7) 0.044(6) 0.052(7) -0.009(5) -0.004(6) -0.011(5)
C49 0.044(6) 0.071(8) 0.054(8) 0.042(7) 0.005(6) 0.008(6)
C50 0.044(6) 0.060(6) 0.050(7) -0.003(5) 0.004(5) -0.006(5)
C51 0.058(7) 0.064(7) 0.059(8) -0.014(6) -0.001(6) -0.001(6)
C52 0.083(9) 0.061(7) 0.035(6) -0.010(5) 0.026(6) -0.016(6)
C53 0.037(5) 0.049(6) 0.091(9) 0.000(6) -0.010(6) -0.016(5)
C54 0.074(7) 0.058(7) 0.049(7) -0.007(6) 0.029(6) -0.002(6)
C55 0.067(8) 0.042(6) 0.060(8) 0.000(5) 0.001(6) -0.015(6)
C56 0.043(6) 0.064(7) 0.054(7) 0.005(5) 0.003(5) -0.018(5)
C57 0.044(6) 0.052(6) 0.080(8) 0.005(6) 0.011(6) -0.014(5)
C58 0.049(6) 0.056(7) 0.050(7) 0.010(6) -0.005(5) -0.022(5)
C59 0.064(7) 0.065(7) 0.058(7) -0.015(6) 0.004(6) -0.011(6)
C60 0.058(6) 0.050(6) 0.055(7) 0.001(5) 0.005(6) -0.014(5)
C61 0.067(8) 0.043(6) 0.101(10) -0.008(7) -0.034(8) -0.006(6)
C62 0.076(8) 0.051(6) 0.069(8) 0.010(6) 0.003(7) -0.022(6)
C63 0.068(7) 0.033(5) 0.054(7) 0.004(5) 0.002(6) -0.021(5)
C64 0.065(8) 0.026(5) 0.061(8) -0.003(6) 0.020(7) -0.008(5)
C65 0.070(7) 0.041(6) 0.059(7) -0.006(5) -0.006(6) -0.006(5)
C66 0.064(7) 0.043(6) 0.061(7) 0.012(5) -0.006(6) -0.007(5)
C67 0.072(8) 0.052(6) 0.039(6) -0.006(5) 0.006(6) -0.010(6)
C68 0.058(6) 0.036(5) 0.066(8) -0.008(5) 0.004(6) -0.009(5)
C69 0.047(6) 0.047(6) 0.056(7) -0.003(5) 0.006(5) 0.007(5)
C70 0.057(7) 0.045(6) 0.055(8) 0.019(6) -0.001(6) 0.000(5)
C71 0.053(6) 0.060(7) 0.043(6) -0.006(5) 0.001(5) -0.003(5)
C72 0.035(5) 0.047(5) 0.051(6) 0.006(5) -0.006(5) -0.006(4)
N25 0.055(5) 0.046(5) 0.044(5) 0.003(4) 0.005(4) 0.001(4)
N26 0.055(5) 0.045(5) 0.053(6) 0.007(4) -0.001(4) -0.001(4)
N27 0.055(5) 0.047(5) 0.038(5) 0.005(4) 0.009(4) -0.013(4)
N28 0.048(5) 0.053(5) 0.059(6) 0.005(5) -0.003(4) -0.014(4)
N29 0.057(6) 0.045(5) 0.048(5) -0.004(4) 0.008(5) -0.010(4)
N30 0.052(5) 0.052(5) 0.067(6) 0.007(5) 0.012(5) -0.003(4)
N31 0.053(5) 0.044(5) 0.054(6) 0.008(4) -0.008(5) -0.012(4)
N32 0.057(5) 0.036(4) 0.061(6) -0.001(4) -0.005(5) -0.010(4)
N33 0.042(5) 0.051(5) 0.073(7) 0.012(5) 0.004(4) -0.032(4)
N34 0.060(6) 0.049(5) 0.072(7) 0.007(5) -0.008(5) 0.000(4)
N35 0.067(6) 0.047(5) 0.049(5) -0.007(4) 0.011(5) -0.017(4)
N36 0.060(6) 0.054(5) 0.055(6) -0.003(4) 0.015(5) -0.019(4)
N37 0.034(5) 0.056(5) 0.095(7) 0.010(5) -0.007(5) -0.016(4)
N38 0.039(5) 0.065(6) 0.066(6) -0.002(5) -0.014(4) -0.013(4)
N39 0.064(6) 0.062(6) 0.059(6) 0.003(5) -0.004(5) -0.015(5)
N40 0.084(7) 0.051(5) 0.066(7) 0.015(5) -0.005(5) -0.019(5)
N41 0.054(5) 0.064(6) 0.053(6) 0.008(5) 0.011(5) -0.016(5)
N42 0.064(6) 0.055(5) 0.056(6) -0.008(5) 0.012(5) -0.010(5)
N43 0.054(6) 0.053(5) 0.045(5) -0.010(4) 0.000(5) -0.018(4)
N44 0.061(6) 0.043(5) 0.053(6) -0.002(4) -0.006(5) -0.012(4)
N45 0.058(5) 0.050(5) 0.048(5) 0.015(4) -0.006(4) -0.009(4)
N46 0.057(5) 0.048(5) 0.051(5) 0.005(4) 0.008(4) -0.012(4)
N47 0.068(6) 0.040(5) 0.047(6) -0.003(4) -0.003(4) -0.014(4)
N48 0.049(5) 0.047(5) 0.049(6) -0.005(4) 0.012(4) -0.012(4)
O13 0.053(4) 0.066(4) 0.049(4) 0.004(4) -0.010(4) -0.006(3)
O14 0.063(5) 0.066(5) 0.076(6) -0.019(4) -0.007(4) -0.007(4)
O15 0.063(5) 0.067(5) 0.048(5) 0.008(4) -0.001(4) -0.022(4)
O16 0.058(5) 0.075(5) 0.092(6) 0.008(4) -0.018(5) -0.015(4)
O17 0.071(5) 0.062(4) 0.066(5) 0.012(4) -0.018(4) -0.010(4)
O18 0.078(5) 0.077(5) 0.078(6) 0.030(5) -0.015(5) -0.024(4)
O19 0.057(4) 0.051(4) 0.043(4) 0.003(3) 0.005(3) -0.010(3)
O20 0.062(4) 0.062(4) 0.065(5) -0.011(4) 0.003(4) -0.017(4)
O21 0.094(6) 0.072(5) 0.047(5) 0.002(4) -0.016(4) -0.012(4)
O22 0.062(5) 0.062(4) 0.071(6) -0.001(4) 0.004(4) -0.005(4)
O23 0.067(5) 0.064(5) 0.044(5) -0.003(4) 0.008(4) -0.013(4)
O24 0.070(5) 0.076(5) 0.048(5) 0.006(4) -0.001(4) -0.039(4)

loop_
_atom_type_symbol
_atom_type_description
_atom_type_scat_dispersion_real
_atom_type_scat_dispersion_imag
_atom_type_scat_source
C C 0.0033 0.0016 'International Tables Vol C Tables 4.2.6.8 and 6.1.1.4'
H H 0.0000 0.0000 'International Tables Vol C Tables 4.2.6.8 and 6.1.1.4'
N N 0.0061 0.0033 'International Tables Vol C Tables 4.2.6.8 and 6.1.1.4'
O O 0.0106 0.0060 'International Tables Vol C Tables 4.2.6.8 and 6.1.1.4'
Ca Ca 0.2262 0.3064 'International Tables Vol C Tables 4.2.6.8 and 6.1.1.4'
Zn Zn 0.2839 1.4301 'International Tables Vol C Tables 4.2.6.8 and 6.1.1.4'
Cl Cl 0.1484 0.1585 'International Tables Vol C Tables 4.2.6.8 and 6.1.1.4'

loop_
_citation_id
_citation_doi
_citation_year
1 10.1002/ejic.201402932 2015

loop_
_geom_angle_atom_site_label_1
_geom_angle_atom_site_label_2
_geom_angle_atom_site_label_3
_geom_angle
_geom_angle_site_symmetry_1
_geom_angle_site_symmetry_3
Cl4' Zn1 Cl1 77.1(3) . .
Cl4' Zn1 Cl4 74.2(5) . .
Cl1 Zn1 Cl4 105.2(2) . .
Cl4' Zn1 Cl3 157.7(3) . .
Cl1 Zn1 Cl3 111.10(19) . .
Cl4 Zn1 Cl3 120.7(4) . .
Cl4' Zn1 Cl2 53.6(3) . .
Cl1 Zn1 Cl2 113.06(19) . .
Cl4 Zn1 Cl2 101.7(4) . .
Cl3 Zn1 Cl2 104.9(2) . .
Cl6 Zn2 Cl5 110.76(17) . .
Cl6 Zn2 Cl7 110.0(2) . .
Cl5 Zn2 Cl7 112.74(19) . .
Cl6 Zn2 Cl8 110.4(2) . .
Cl5 Zn2 Cl8 102.5(2) . .
Cl7 Zn2 Cl8 110.1(2) . .
Cl10 Zn3 Cl9 112.6(3) . .
Cl10 Zn3 Cl11 109.6(3) . .
Cl9 Zn3 Cl11 105.21(19) . .
Cl10 Zn3 Cl12 103.3(4) . .
Cl9 Zn3 Cl12 108.2(4) . .
Cl11 Zn3 Cl12 118.2(3) . .
Cl4' Cl2 Zn1 50.1(3) . .
Zn1 Cl4' Cl2 76.3(3) . .
Ca1 O1W Ca1 115.2(3) . 2_756
Ca2 O6W Ca3 107.6(2) . .
Ca2 O7W Ca3 110.7(3) . .
Ca4 O10W Ca4 115.4(3) . 2_665
O1 Ca1 O5 114.4(3) . 2_756
O1 Ca1 O2 79.7(2) . .
O5 Ca1 O2 75.5(2) 2_756 .
O1 Ca1 O1W 76.5(2) . .
O5 Ca1 O1W 155.0(2) 2_756 .
O2 Ca1 O1W 129.5(3) . .
O1 Ca1 O6 145.4(3) . 2_756
O5 Ca1 O6 83.6(2) 2_756 2_756
O2 Ca1 O6 76.6(2) . 2_756
O1W Ca1 O6 99.7(3) . 2_756
O1 Ca1 O2W 134.5(2) . .
O5 Ca1 O2W 83.6(3) 2_756 .
O2 Ca1 O2W 145.4(2) . .
O1W Ca1 O2W 73.7(3) . .
O6 Ca1 O2W 74.0(3) 2_756 .
O1 Ca1 O4 70.8(3) . 2_756
O5 Ca1 O4 72.9(2) 2_756 2_756
O2 Ca1 O4 121.5(2) . 2_756
O1W Ca1 O4 91.2(3) . 2_756
O6 Ca1 O4 143.8(2) 2_756 2_756
O2W Ca1 O4 76.3(3) . 2_756
O1 Ca1 O1W 80.2(3) . 2_756
O5 Ca1 O1W 137.2(2) 2_756 2_756
O2 Ca1 O1W 67.7(2) . 2_756
O1W Ca1 O1W 64.8(3) . 2_756
O6 Ca1 O1W 67.6(2) 2_756 2_756
O2W Ca1 O1W 115.6(3) . 2_756
O4 Ca1 O1W 146.2(2) 2_756 2_756
O13 Ca2 O8 148.1(3) . .
O13 Ca2 O4W 92.0(3) . .
O8 Ca2 O4W 86.9(3) . .
O13 Ca2 O5W 75.5(3) . .
O8 Ca2 O5W 73.2(3) . .
O4W Ca2 O5W 77.8(4) . .
O13 Ca2 O3W 83.2(3) . .
O8 Ca2 O3W 82.5(3) . .
O4W Ca2 O3W 150.9(3) . .
O5W Ca2 O3W 73.2(3) . .
O13 Ca2 O6W 94.6(2) . .
O8 Ca2 O6W 106.3(2) . .
O4W Ca2 O6W 140.4(3) . .
O5W Ca2 O6W 141.5(3) . .
O3W Ca2 O6W 68.7(3) . .
O13 Ca2 O7W 70.6(2) . .
O8 Ca2 O7W 139.3(3) . .
O4W Ca2 O7W 77.0(3) . .
O5W Ca2 O7W 136.5(3) . .
O3W Ca2 O7W 127.2(3) . .
O6W Ca2 O7W 68.8(2) . .
O13 Ca2 O7 132.8(2) . .
O8 Ca2 O7 77.1(2) . .
O4W Ca2 O7 73.2(3) . .
O5W Ca2 O7 139.2(3) . .
O3W Ca2 O7 129.7(2) . .
O6W Ca2 O7 73.8(2) . .
O7W Ca2 O7 62.5(2) . .
O13 Ca2 Ca3 69.16(19) . .
O8 Ca2 Ca3 140.04(17) . .
O4W Ca2 Ca3 111.6(2) . .
O5W Ca2 Ca3 143.5(2) . .
O3W Ca2 Ca3 93.57(19) . .
O6W Ca2 Ca3 37.92(16) . .
O7W Ca2 Ca3 34.63(18) . .
O7 Ca2 Ca3 75.18(18) . .
O12 Ca3 O14 143.5(3) . .
O12 Ca3 O15 106.5(3) . .
O14 Ca3 O15 87.5(3) . .
O12 Ca3 O9W 133.6(4) . .
O14 Ca3 O9W 79.5(4) . .
O15 Ca3 O9W 86.4(3) . .
O12 Ca3 O8W 70.5(3) . .
O14 Ca3 O8W 146.0(3) . .
O15 Ca3 O8W 77.9(3) . .
O9W Ca3 O8W 69.2(4) . .
O12 Ca3 O11 76.8(2) . .
O14 Ca3 O11 75.1(2) . .
O15 Ca3 O11 74.1(2) . .
O9W Ca3 O11 148.4(3) . .
O8W Ca3 O11 128.0(3) . .
O12 Ca3 O7W 82.1(2) . .
O14 Ca3 O7W 99.7(3) . .
O15 Ca3 O7W 154.4(2) . .
O9W Ca3 O7W 71.0(3) . .
O8W Ca3 O7W 82.8(3) . .
O11 Ca3 O7W 131.4(2) . .
O12 Ca3 O6W 76.0(2) . .
O14 Ca3 O6W 71.9(3) . .
O15 Ca3 O6W 139.5(2) . .
O9W Ca3 O6W 121.8(3) . .
O8W Ca3 O6W 136.5(3) . .
O11 Ca3 O6W 67.1(2) . .
O7W Ca3 O6W 65.5(2) . .
O12 Ca3 Ca2 88.5(2) . .
O14 Ca3 Ca2 74.7(2) . .
O15 Ca3 Ca2 162.24(19) . .
O9W Ca3 Ca2 89.8(3) . .
O8W Ca3 Ca2 116.9(3) . .
O11 Ca3 Ca2 101.14(17) . .
O7W Ca3 Ca2 34.62(17) . .
O6W Ca3 Ca2 34.48(15) . .
O24 Ca4 O20 113.6(3) . 2_665
O24 Ca4 O23 78.0(2) . .
O20 Ca4 O23 75.5(2) 2_665 .
O24 Ca4 O10W 75.6(3) . .
O20 Ca4 O10W 156.7(3) 2_665 .
O23 Ca4 O10W 127.7(3) . .
O24 Ca4 O19 141.4(2) . 2_665
O20 Ca4 O19 86.5(2) 2_665 2_665
O23 Ca4 O19 75.8(3) . 2_665
O10W Ca4 O19 99.0(3) . 2_665
O24 Ca4 O21 70.8(2) . 2_665
O20 Ca4 O21 72.9(2) 2_665 2_665
O23 Ca4 O21 120.6(3) . 2_665
O10W Ca4 O21 91.5(3) . 2_665
O19 Ca4 O21 147.7(2) 2_665 2_665
O24 Ca4 Cl13 134.3(2) . .
O20 Ca4 Cl13 84.5(2) 2_665 .
O23 Ca4 Cl13 147.3(2) . .
O10W Ca4 Cl13 74.8(2) . .
O19 Ca4 Cl13 77.5(2) 2_665 .
O21 Ca4 Cl13 76.0(2) 2_665 .
O24 Ca4 O10W 80.1(3) . 2_665
O20 Ca4 O10W 136.4(2) 2_665 2_665
O23 Ca4 O10W 67.0(2) . 2_665
O10W Ca4 O10W 64.6(3) . 2_665
O19 Ca4 O10W 63.7(2) 2_665 2_665
O21 Ca4 O10W 146.4(2) 2_665 2_665
Cl13 Ca4 O10W 116.2(2) . 2_665
O1 C1 N2 125.8(9) . .
O1 C1 N1 123.2(9) . .
N2 C1 N1 111.1(8) . .
N3 C2 N1 114.5(7) . .
N3 C2 C3 100.9(7) . .
N1 C2 C3 102.9(6) . .
N3 C2 H2 112.5 . .
N1 C2 H2 112.5 . .
C3 C2 H2 112.5 . .
N4 C3 N2 115.5(8) . .
N4 C3 C2 103.4(8) . .
N2 C3 C2 100.9(7) . .
N4 C3 H3 112.0 . .
N2 C3 H3 112.0 . .
C2 C3 H3 112.0 . .
O7 C4 N3 124.5(11) . .
O7 C4 N4 128.8(10) . .
N3 C4 N4 106.6(9) . .
N2 C5 N5 112.5(8) . .
N2 C5 H5A 109.1 . .
N5 C5 H5A 109.1 . .
N2 C5 H5B 109.1 . .
N5 C5 H5B 109.1 . .
H5A C5 H5B 107.8 . .
N7 C6 N4 114.7(7) . .
N7 C6 H6A 108.6 . .
N4 C6 H6A 108.6 . .
N7 C6 H6B 108.6 . .
N4 C6 H6B 108.6 . .
H6A C6 H6B 107.6 . .
O2 C7 N5 128.2(10) . .
O2 C7 N6 124.6(9) . .
N5 C7 N6 107.0(9) . .
N5 C8 N7 113.7(7) . .
N5 C8 C9 103.2(7) . .
N7 C8 C9 101.0(7) . .
N5 C8 H8 112.7 . .
N7 C8 H8 112.7 . .
C9 C8 H8 112.7 . .
N6 C9 N8 116.4(8) . .
N6 C9 C8 101.9(7) . .
N8 C9 C8 103.1(7) . .
N6 C9 H9 111.5 . .
N8 C9 H9 111.5 . .
C8 C9 H9 111.5 . .
O8 C10 N8 124.8(12) . .
O8 C10 N7 125.7(9) . .
N8 C10 N7 109.5(10) . .
N9 C11 N6 110.5(7) . .
N9 C11 H11A 109.6 . .
N6 C11 H11A 109.6 . .
N9 C11 H11B 109.6 . .
N6 C11 H11B 109.6 . .
H11A C11 H11B 108.1 . .
N8 C12 N11 111.7(8) . .
N8 C12 H12A 109.3 . .
N11 C12 H12A 109.3 . .
N8 C12 H12B 109.3 . .
N11 C12 H12B 109.3 . .
H12A C12 H12B 107.9 . .
O3 C13 N10 129.6(10) . .
O3 C13 N9 123.1(11) . .
N10 C13 N9 107.3(9) . .
N11 C14 N9 111.9(7) . .
N11 C14 C15 103.8(8) . .
N9 C14 C15 101.9(7) . .
N11 C14 H14 112.8 . .
N9 C14 H14 112.8 . .
C15 C14 H14 112.8 . .
N10 C15 N12 117.9(8) . .
N10 C15 C14 102.6(8) . .
N12 C15 C14 101.3(7) . .
N10 C15 H15 111.4 . .
N12 C15 H15 111.4 . .
C14 C15 H15 111.4 . .
O9 C16 N12 127.9(11) . .
O9 C16 N11 123.7(10) . .
N12 C16 N11 108.3(9) . .
N10 C17 N13 110.9(8) . .
N10 C17 H17A 109.5 . .
N13 C17 H17A 109.5 . .
N10 C17 H17B 109.5 . .
N13 C17 H17B 109.5 . .
H17A C17 H17B 108.1 . .
N15 C18 N12 114.2(9) . .
N15 C18 H18A 108.7 . .
N12 C18 H18A 108.7 . .
N15 C18 H18B 108.7 . .
N12 C18 H18B 108.7 . .
H18A C18 H18B 107.6 . .
O4 C19 N13 125.7(11) . .
O4 C19 N14 128.1(11) . .
N13 C19 N14 106.2(11) . .
N15 C20 N13 114.8(9) . .
N15 C20 C21 102.8(7) . .
N13 C20 C21 102.1(8) . .
N15 C20 H20 112.1 . .
N13 C20 H20 112.1 . .
C21 C20 H20 112.1 . .
N16 C21 N14 115.7(8) . .
N16 C21 C20 101.9(7) . .
N14 C21 C20 101.9(8) . .
N16 C21 H21 112.2 . .
N14 C21 H21 112.2 . .
C20 C21 H21 112.2 . .
O10 C22 N16 126.7(10) . .
O10 C22 N15 126.3(10) . .
N16 C22 N15 106.9(9) . .
N17 C23 N14 115.3(7) . .
N17 C23 H23A 108.5 . .
N14 C23 H23A 108.5 . .
N17 C23 H23B 108.5 . .
N14 C23 H23B 108.5 . .
H23A C23 H23B 107.5 . .
N19 C24 N16 115.3(9) . .
N19 C24 H24A 108.5 . .
N16 C24 H24A 108.5 . .
N19 C24 H24B 108.5 . .
N16 C24 H24B 108.5 . .
H24A C24 H24B 107.5 . .
O5 C25 N17 126.2(9) . .
O5 C25 N18 122.3(11) . .
N17 C25 N18 111.5(9) . .
N17 C26 N19 113.4(7) . .
N17 C26 C27 103.6(8) . .
N19 C26 C27 101.5(7) . .
N17 C26 H26 112.5 . .
N19 C26 H26 112.5 . .
C27 C26 H26 112.5 . .
N20 C27 N18 116.7(8) . .
N20 C27 C26 103.5(7) . .
N18 C27 C26 102.5(7) . .
N20 C27 H27 111.2 . .
N18 C27 H27 111.2 . .
C26 C27 H27 111.2 . .
O11 C28 N20 127.9(9) . .
O11 C28 N19 124.7(10) . .
N20 C28 N19 107.3(9) . .
N21 C29 N18 113.2(7) . .
N21 C29 H29A 108.9 . .
N18 C29 H29A 108.9 . .
N21 C29 H29B 108.9 . .
N18 C29 H29B 108.9 . .
H29A C29 H29B 107.8 . .
N23 C30 N20 112.8(7) . .
N23 C30 H30A 109.0 . .
N20 C30 H30A 109.0 . .
N23 C30 H30B 109.0 . .
N20 C30 H30B 109.0 . .
H30A C30 H30B 107.8 . .
O6 C31 N21 125.7(9) . .
O6 C31 N22 123.9(9) . .
N21 C31 N22 109.9(8) . .
N21 C32 N23 114.7(7) . .
N21 C32 C33 104.6(8) . .
N23 C32 C33 102.9(7) . .
N21 C32 H32 111.4 . .
N23 C32 H32 111.4 . .
C33 C32 H32 111.4 . .
N24 C33 N22 112.9(7) . .
N24 C33 C32 103.0(8) . .
N22 C33 C32 103.2(7) . .
N24 C33 H33 112.3 . .
N22 C33 H33 112.3 . .
C32 C33 H33 112.3 . .
O12 C34 N24 123.9(9) . .
O12 C34 N23 125.9(10) . .
N24 C34 N23 110.2(9) . .
N1 C35 N22 113.4(8) . .
N1 C35 H35A 108.9 . .
N22 C35 H35A 108.9 . .
N1 C35 H35B 108.9 . .
N22 C35 H35B 108.9 . .
H35A C35 H35B 107.7 . .
N3 C36 N24 116.4(7) . .
N3 C36 H36A 108.2 . .
N24 C36 H36A 108.2 . .
N3 C36 H36B 108.2 . .
N24 C36 H36B 108.2 . .
H36A C36 H36B 107.3 . .
C1 N1 C35 123.4(7) . .
C1 N1 C2 110.6(7) . .
C35 N1 C2 123.1(7) . .
C1 N2 C5 123.9(7) . .
C1 N2 C3 114.1(8) . .
C5 N2 C3 121.5(7) . .
C4 N3 C36 124.3(9) . .
C4 N3 C2 113.7(8) . .
C36 N3 C2 121.6(8) . .
C4 N4 C3 114.9(8) . .
C4 N4 C6 121.2(8) . .
C3 N4 C6 123.6(8) . .
C7 N5 C8 113.5(9) . .
C7 N5 C5 120.8(8) . .
C8 N5 C5 125.4(7) . .
C7 N6 C9 113.9(8) . .
C7 N6 C11 120.7(8) . .
C9 N6 C11 125.4(8) . .
C10 N7 C6 121.6(8) . .
C10 N7 C8 112.9(8) . .
C6 N7 C8 124.0(8) . .
C10 N8 C12 125.1(9) . .
C10 N8 C9 112.8(9) . .
C12 N8 C9 121.6(8) . .
C13 N9 C14 111.6(9) . .
C13 N9 C11 124.1(8) . .
C14 N9 C11 124.2(8) . .
C13 N10 C17 119.5(8) . .
C13 N10 C15 115.8(9) . .
C17 N10 C15 124.2(9) . .
C16 N11 C14 110.4(8) . .
C16 N11 C12 124.7(9) . .
C14 N11 C12 124.2(9) . .
C16 N12 C15 115.4(9) . .
C16 N12 C18 120.6(9) . .
C15 N12 C18 120.8(8) . .
C19 N13 C17 121.0(9) . .
C19 N13 C20 114.0(9) . .
C17 N13 C20 124.3(8) . .
C19 N14 C23 123.4(9) . .
C19 N14 C21 113.9(8) . .
C23 N14 C21 122.6(8) . .
C22 N15 C20 112.4(8) . .
C22 N15 C18 122.8(8) . .
C20 N15 C18 124.2(8) . .
C22 N16 C21 114.3(8) . .
C22 N16 C24 121.8(8) . .
C21 N16 C24 122.4(8) . .
C25 N17 C23 122.9(8) . .
C25 N17 C26 110.0(8) . .
C23 N17 C26 126.9(9) . .
C25 N18 C27 111.8(9) . .
C25 N18 C29 121.8(9) . .
C27 N18 C29 126.3(7) . .
C28 N19 C24 122.8(8) . .
C28 N19 C26 112.0(8) . .
C24 N19 C26 122.8(8) . .
C28 N20 C27 114.2(8) . .
C28 N20 C30 119.3(8) . .
C27 N20 C30 126.4(7) . .
C31 N21 C29 122.9(8) . .
C31 N21 C32 112.3(8) . .
C29 N21 C32 123.8(8) . .
C31 N22 C35 125.9(8) . .
C31 N22 C33 109.6(9) . .
C35 N22 C33 123.8(8) . .
C34 N23 C30 124.9(8) . .
C34 N23 C32 111.1(8) . .
C30 N23 C32 124.0(7) . .
C34 N24 C33 112.6(8) . .
C34 N24 C36 122.8(8) . .
C33 N24 C36 123.2(9) . .
C1 O1 Ca1 154.1(7) . .
C7 O2 Ca1 153.3(7) . .
C19 O4 Ca1 136.5(7) . 2_756
C25 O5 Ca1 132.1(5) . 2_756
C31 O6 Ca1 140.9(6) . 2_756
C4 O7 Ca2 147.0(6) . .
C10 O8 Ca2 165.0(7) . .
C28 O11 Ca3 153.7(7) . .
C34 O12 Ca3 154.4(7) . .
O13 C37 N26 124.1(9) . .
O13 C37 N25 124.9(11) . .
N26 C37 N25 111.0(10) . .
N25 C38 N27 114.6(8) . .
N25 C38 C39 104.0(7) . .
N27 C38 C39 102.8(8) . .
N25 C38 H38 111.6 . .
N27 C38 H38 111.6 . .
C39 C38 H38 111.6 . .
N28 C39 N26 112.7(8) . .
N28 C39 C38 104.7(7) . .
N26 C39 C38 103.0(8) . .
N28 C39 H39 111.9 . .
N26 C39 H39 111.9 . .
C38 C39 H39 111.9 . .
O19 C40 N27 124.2(8) . .
O19 C40 N28 125.4(10) . .
N27 C40 N28 110.0(9) . .
N26 C41 N29 114.9(7) . .
N26 C41 H41A 108.6 . .
N29 C41 H41A 108.6 . .
N26 C41 H41B 108.6 . .
N29 C41 H41B 108.6 . .
H41A C41 H41B 107.5 . .
N31 C42 N28 113.3(8) . .
N31 C42 H42A 108.9 . .
N28 C42 H42A 108.9 . .
N31 C42 H42B 108.9 . .
N28 C42 H42B 108.9 . .
H42A C42 H42B 107.7 . .
O14 C43 N29 127.1(12) . .
O14 C43 N30 128.3(10) . .
N29 C43 N30 104.6(12) . .
N29 C44 N31 115.3(7) . .
N29 C44 C45 106.0(8) . .
N31 C44 C45 102.7(8) . .
N29 C44 H44 110.8 . .
N31 C44 H44 110.8 . .
C45 C44 H44 110.8 . .
N32 C45 N30 113.0(8) . .
N32 C45 C44 104.0(8) . .
N30 C45 C44 100.4(8) . .
N32 C45 H45 112.8 . .
N30 C45 H45 112.8 . .
C44 C45 H45 112.8 . .
O20 C46 N31 123.5(10) . .
O20 C46 N32 123.8(11) . .
N31 C46 N32 112.5(9) . .
N33 C47 N30 113.3(7) . .
N33 C47 H47A 108.9 . .
N30 C47 H47A 108.9 . .
N33 C47 H47B 108.9 . .
N30 C47 H47B 108.9 . .
H47A C47 H47B 107.7 . .
N32 C48 N35 115.8(8) . .
N32 C48 H48A 108.3 . .
N35 C48 H48A 108.3 . .
N32 C48 H48B 108.3 . .
N35 C48 H48B 108.3 . .
H48A C48 H48B 107.4 . .
O15 C49 N33 129.0(10) . .
O15 C49 N34 124.0(13) . .
N33 C49 N34 107.1(12) . .
N33 C50 N35 113.1(8) . .
N33 C50 C51 103.9(8) . .
N35 C50 C51 101.5(7) . .
N33 C50 H50 112.5 . .
N35 C50 H50 112.5 . .
C51 C50 H50 112.5 . .
N36 C51 N34 111.7(8) . .
N36 C51 C50 104.6(8) . .
N34 C51 C50 101.1(8) . .
N36 C51 H51 112.8 . .
N34 C51 H51 112.8 . .
C50 C51 H51 112.8 . .
O21 C52 N36 128.9(10) . .
O21 C52 N35 123.6(11) . .
N36 C52 N35 107.5(10) . .
N34 C53 N37 112.2(7) . .
N34 C53 H53A 109.2 . .
N37 C53 H53A 109.2 . .
N34 C53 H53B 109.2 . .
N37 C53 H53B 109.2 . .
H53A C53 H53B 107.9 . .
N36 C54 N39 109.6(8) . .
N36 C54 H54A 109.8 . .
N39 C54 H54A 109.8 . .
N36 C54 H54B 109.8 . .
N39 C54 H54B 109.8 . .
H54A C54 H54B 108.2 . .
O16 C55 N37 125.0(10) . .
O16 C55 N38 125.7(11) . .
N37 C55 N38 109.3(10) . .
N37 C56 N39 117.1(8) . .
N37 C56 C57 102.6(8) . .
N39 C56 C57 103.8(8) . .
N37 C56 H56 110.9 . .
N39 C56 H56 110.9 . .
C57 C56 H56 110.9 . .
N38 C57 N40 116.0(8) . .
N38 C57 C56 103.8(8) . .
N40 C57 C56 101.8(9) . .
N38 C57 H57 111.5 . .
N40 C57 H57 111.5 . .
C56 C57 H57 111.5 . .
O22 C58 N39 127.7(12) . .
O22 C58 N40 122.8(9) . .
N39 C58 N40 109.4(9) . .
N38 C59 N41 109.3(9) . .
N38 C59 H59A 109.8 . .
N41 C59 H59A 109.8 . .
N38 C59 H59B 109.8 . .
N41 C59 H59B 109.8 . .
H59A C59 H59B 108.3 . .
N43 C60 N40 114.2(8) . .
N43 C60 H60A 108.7 . .
N40 C60 H60A 108.7 . .
N43 C60 H60B 108.7 . .
N40 C60 H60B 108.7 . .
H60A C60 H60B 107.6 . .
O17 C61 N41 129.2(10) . .
O17 C61 N42 121.0(12) . .
N41 C61 N42 109.8(10) . .
N41 C62 N43 113.7(8) . .
N41 C62 C63 103.6(8) . .
N43 C62 C63 103.1(9) . .
N41 C62 H62 111.9 . .
N43 C62 H62 111.9 . .
C63 C62 H62 111.9 . .
N42 C63 N44 115.9(7) . .
N42 C63 C62 103.8(7) . .
N44 C63 C62 102.0(8) . .
N42 C63 H63 111.5 . .
N44 C63 H63 111.5 . .
C62 C63 H63 111.5 . .
O23 C64 N44 125.8(10) . .
O23 C64 N43 125.3(10) . .
N44 C64 N43 108.8(11) . .
N42 C65 N45 113.3(9) . .
N42 C65 H65A 108.9 . .
N45 C65 H65A 108.9 . .
N42 C65 H65B 108.9 . .
N45 C65 H65B 108.9 . .
H65A C65 H65B 107.7 . .
N47 C66 N44 113.3(7) . .
N47 C66 H66A 108.9 . .
N44 C66 H66A 108.9 . .
N47 C66 H66B 108.9 . .
N44 C66 H66B 108.9 . .
H66A C66 H66B 107.7 . .
O18 C67 N45 125.8(10) . .
O18 C67 N46 126.3(9) . .
N45 C67 N46 107.8(8) . .
N45 C68 N47 114.4(8) . .
N45 C68 C69 102.2(7) . .
N47 C68 C69 103.9(8) . .
N45 C68 H68 111.9 . .
N47 C68 H68 111.9 . .
C69 C68 H68 111.9 . .
N46 C69 N48 115.2(7) . .
N46 C69 C68 103.4(8) . .
N48 C69 C68 101.4(7) . .
N46 C69 H69 112.0 . .
N48 C69 H69 112.0 . .
C68 C69 H69 112.0 . .
O24 C70 N47 125.4(9) . .
O24 C70 N48 122.6(11) . .
N47 C70 N48 111.8(11) . .
N25 C71 N46 114.9(8) . .
N25 C71 H71A 108.5 . .
N46 C71 H71A 108.5 . .
N25 C71 H71B 108.5 . .
N46 C71 H71B 108.5 . .
H71A C71 H71B 107.5 . .
N27 C72 N48 113.9(7) . .
N27 C72 H72A 108.8 . .
N48 C72 H72A 108.8 . .
N27 C72 H72B 108.8 . .
N48 C72 H72B 108.8 . .
H72A C72 H72B 107.7 . .
C37 N25 C71 124.9(9) . .
C37 N25 C38 110.5(9) . .
C71 N25 C38 123.9(7) . .
C37 N26 C41 125.0(9) . .
C37 N26 C39 111.2(8) . .
C41 N26 C39 122.6(9) . .
C40 N27 C72 125.4(8) . .
C40 N27 C38 111.7(8) . .
C72 N27 C38 121.0(8) . .
C40 N28 C42 123.6(9) . .
C40 N28 C39 110.7(8) . .
C42 N28 C39 124.3(7) . .
C43 N29 C44 113.6(10) . .
C43 N29 C41 119.8(10) . .
C44 N29 C41 126.4(8) . .
C43 N30 C45 115.1(9) . .
C43 N30 C47 118.7(9) . .
C45 N30 C47 125.3(9) . .
C46 N31 C42 122.5(8) . .
C46 N31 C44 110.2(8) . .
C42 N31 C44 127.3(9) . .
C46 N32 C45 110.4(9) . .
C46 N32 C48 124.3(9) . .
C45 N32 C48 125.2(8) . .
C49 N33 C47 119.7(9) . .
C49 N33 C50 113.8(8) . .
C47 N33 C50 124.9(8) . .
C49 N34 C51 113.1(10) . .
C49 N34 C53 123.0(11) . .
C51 N34 C53 123.9(9) . .
C52 N35 C48 123.6(9) . .
C52 N35 C50 111.8(8) . .
C48 N35 C50 124.5(7) . .
C52 N36 C54 120.6(9) . .
C52 N36 C51 113.2(8) . .
C54 N36 C51 124.6(9) . .
C55 N37 C56 113.1(9) . .
C55 N37 C53 122.2(8) . .
C56 N37 C53 121.9(8) . .
C55 N38 C59 123.9(9) . .
C55 N38 C57 110.7(9) . .
C59 N38 C57 125.3(8) . .
C58 N39 C54 122.5(9) . .
C58 N39 C56 112.5(9) . .
C54 N39 C56 124.3(8) . .
C58 N40 C60 128.0(9) . .
C58 N40 C57 111.9(8) . .
C60 N40 C57 120.0(9) . .
C61 N41 C59 121.5(8) . .
C61 N41 C62 112.4(8) . .
C59 N41 C62 125.8(9) . .
C61 N42 C65 124.5(9) . .
C61 N42 C63 109.9(9) . .
C65 N42 C63 124.6(8) . .
C64 N43 C60 122.6(10) . .
C64 N43 C62 112.3(9) . .
C60 N43 C62 124.8(9) . .
C64 N44 C66 123.8(9) . .
C64 N44 C63 112.9(9) . .
C66 N44 C63 123.1(9) . .
C67 N45 C68 112.8(8) . .
C67 N45 C65 122.1(8) . .
C68 N45 C65 122.0(7) . .
C67 N46 C69 112.4(8) . .
C67 N46 C71 122.1(8) . .
C69 N46 C71 125.5(8) . .
C70 N47 C66 126.4(9) . .
C70 N47 C68 111.2(8) . .
C66 N47 C68 122.3(8) . .
C70 N48 C72 125.8(9) . .
C70 N48 C69 110.2(9) . .
C72 N48 C69 121.8(7) . .
C37 O13 Ca2 156.2(6) . .
C43 O14 Ca3 152.1(8) . .
C49 O15 Ca3 146.4(7) . .
C40 O19 Ca4 136.0(6) . 2_665
C46 O20 Ca4 128.0(7) . 2_665
C52 O21 Ca4 137.0(7) . 2_665
C64 O23 Ca4 155.8(7) . .
C70 O24 Ca4 154.8(7) . .

loop_
_geom_bond_atom_site_label_1
_geom_bond_atom_site_label_2
_geom_bond_distance
_geom_bond_site_symmetry_2
Zn1 Cl4' 1.815(8) .
Zn1 Cl1 2.248(5) .
Zn1 Cl4 2.266(9) .
Zn1 Cl3 2.283(5) .
Zn1 Cl2 2.297(5) .
Zn2 Cl6 2.233(5) .
Zn2 Cl5 2.237(5) .
Zn2 Cl7 2.264(5) .
Zn2 Cl8 2.342(7) .
Zn3 Cl10 2.219(7) .
Zn3 Cl9 2.236(6) .
Zn3 Cl11 2.275(6) .
Zn3 Cl12 2.279(8) .
Cl2 Cl4' 1.904(9) .
O1W Ca1 2.489(8) .
O1W Ca1 2.828(9) 2_756
O2W Ca1 2.633(11) .
O3W Ca2 2.524(9) .
O4W Ca2 2.481(9) .
O5W Ca2 2.511(9) .
O6W Ca2 2.533(7) .
O6W Ca3 2.750(8) .
O7W Ca2 2.591(8) .
O7W Ca3 2.592(8) .
O8W Ca3 2.552(10) .
O9W Ca3 2.461(8) .
O10W Ca4 2.497(8) .
O10W Ca4 2.931(9) 2_665
Ca1 O1 2.347(6) .
Ca1 O5 2.374(8) 2_756
Ca1 O2 2.389(7) .
Ca1 O6 2.523(7) 2_756
Ca1 O4 2.649(8) 2_756
Ca1 O1W 2.828(9) 2_756
Ca2 O13 2.381(8) .
Ca2 O8 2.389(8) .
Ca2 O7 2.875(9) .
Ca2 Ca3 4.265(5) .
Ca3 O12 2.351(7) .
Ca3 O14 2.351(9) .
Ca3 O15 2.426(9) .
Ca3 O11 2.555(7) .
Ca4 O24 2.381(8) .
Ca4 O20 2.386(8) 2_665
Ca4 O23 2.388(9) .
Ca4 O19 2.560(7) 2_665
Ca4 O21 2.647(8) 2_665
Ca4 Cl13 2.815(6) .
Ca4 O10W 2.931(9) 2_665
C1 O1 1.291(10) .
C1 N2 1.327(12) .
C1 N1 1.391(12) .
C2 N3 1.480(12) .
C2 N1 1.502(10) .
C2 C3 1.617(13) .
C2 H2 0.9900 .
C3 N4 1.416(12) .
C3 N2 1.500(10) .
C3 H3 0.9900 .
C4 O7 1.230(12) .
C4 N3 1.384(12) .
C4 N4 1.396(13) .
C5 N2 1.473(11) .
C5 N5 1.484(12) .
C5 H5A 0.9800 .
C5 H5B 0.9800 .
C6 N7 1.448(11) .
C6 N4 1.449(11) .
C6 H6A 0.9800 .
C6 H6B 0.9800 .
C7 O2 1.244(11) .
C7 N5 1.367(12) .
C7 N6 1.393(13) .
C8 N5 1.448(11) .
C8 N7 1.510(11) .
C8 C9 1.588(13) .
C8 H8 0.9900 .
C9 N6 1.443(11) .
C9 N8 1.501(12) .
C9 H9 0.9900 .
C10 O8 1.247(12) .
C10 N8 1.345(11) .
C10 N7 1.379(13) .
C11 N9 1.478(13) .
C11 N6 1.495(12) .
C11 H11A 0.9800 .
C11 H11B 0.9800 .
C12 N8 1.437(12) .
C12 N11 1.475(12) .
C12 H12A 0.9800 .
C12 H12B 0.9800 .
C13 O3 1.293(11) .
C13 N10 1.345(13) .
C13 N9 1.424(12) .
C14 N11 1.464(11) .
C14 N9 1.474(11) .
C14 C15 1.602(14) .
C14 H14 0.9900 .
C15 N10 1.430(11) .
C15 N12 1.438(11) .
C15 H15 0.9900 .
C16 O9 1.280(12) .
C16 N12 1.343(13) .
C16 N11 1.411(13) .
C17 N10 1.425(12) .
C17 N13 1.476(12) .
C17 H17A 0.9800 .
C17 H17B 0.9800 .
C18 N15 1.451(12) .
C18 N12 1.475(14) .
C18 H18A 0.9800 .
C18 H18B 0.9800 .
C19 O4 1.214(13) .
C19 N13 1.375(14) .
C19 N14 1.410(13) .
C20 N15 1.438(12) .
C20 N13 1.495(13) .
C20 C21 1.590(14) .
C20 H20 0.9900 .
C21 N16 1.437(11) .
C21 N14 1.470(12) .
C21 H21 0.9900 .
C22 O10 1.268(12) .
C22 N16 1.371(13) .
C22 N15 1.394(12) .
C23 N17 1.437(12) .
C23 N14 1.464(12) .
C23 H23A 0.9800 .
C23 H23B 0.9800 .
C24 N19 1.441(12) .
C24 N16 1.484(12) .
C24 H24A 0.9800 .
C24 H24B 0.9800 .
C25 O5 1.303(12) .
C25 N17 1.375(12) .
C25 N18 1.375(11) .
C26 N17 1.482(12) .
C26 N19 1.510(11) .
C26 C27 1.599(13) .
C26 H26 0.9900 .
C27 N20 1.446(11) .
C27 N18 1.463(12) .
C27 H27 0.9900 .
C28 O11 1.225(12) .
C28 N20 1.394(13) .
C28 N19 1.409(12) .
C29 N21 1.435(12) .
C29 N18 1.490(12) .
C29 H29A 0.9800 .
C29 H29B 0.9800 .
C30 N23 1.453(12) .
C30 N20 1.460(11) .
C30 H30A 0.9800 .
C30 H30B 0.9800 .
C31 O6 1.257(10) .
C31 N21 1.351(12) .
C31 N22 1.412(12) .
C32 N21 1.468(11) .
C32 N23 1.508(12) .
C32 C33 1.548(14) .
C32 H32 0.9900 .
C33 N24 1.484(11) .
C33 N22 1.507(11) .
C33 H33 0.9900 .
C34 O12 1.269(11) .
C34 N24 1.346(12) .
C34 N23 1.362(11) .
C35 N1 1.442(11) .
C35 N22 1.463(12) .
C35 H35A 0.9800 .
C35 H35B 0.9800 .
C36 N3 1.425(11) .
C36 N24 1.506(12) .
C36 H36A 0.9800 .
C36 H36B 0.9800 .
O4 Ca1 2.649(8) 2_756
O5 Ca1 2.374(8) 2_756
O6 Ca1 2.523(7) 2_756
C37 O13 1.286(13) .
C37 N26 1.334(13) .
C37 N25 1.391(12) .
C38 N25 1.476(12) .
C38 N27 1.496(12) .
C38 C39 1.548(13) .
C38 H38 0.9900 .
C39 N28 1.479(12) .
C39 N26 1.504(12) .
C39 H39 0.9900 .
C40 O19 1.269(11) .
C40 N27 1.368(13) .
C40 N28 1.387(11) .
C41 N26 1.448(11) .
C41 N29 1.475(12) .
C41 H41A 0.9800 .
C41 H41B 0.9800 .
C42 N31 1.467(11) .
C42 N28 1.470(12) .
C42 H42A 0.9800 .
C42 H42B 0.9800 .
C43 O14 1.254(14) .
C43 N29 1.403(13) .
C43 N30 1.421(15) .
C44 N29 1.441(12) .
C44 N31 1.480(12) .
C44 C45 1.564(14) .
C44 H44 0.9900 .
C45 N32 1.450(12) .
C45 N30 1.478(12) .
C45 H45 0.9900 .
C46 O20 1.299(11) .
C46 N31 1.341(13) .
C46 N32 1.352(12) .
C47 N33 1.420(11) .
C47 N30 1.506(11) .
C47 H47A 0.9800 .
C47 H47B 0.9800 .
C48 N32 1.458(12) .
C48 N35 1.463(12) .
C48 H48A 0.9800 .
C48 H48B 0.9800 .
C49 O15 1.242(14) .
C49 N33 1.361(15) .
C49 N34 1.408(13) .
C50 N33 1.464(13) .
C50 N35 1.483(12) .
C50 C51 1.575(14) .
C50 H50 0.9900 .
C51 N36 1.470(12) .
C51 N34 1.488(13) .
C51 H51 0.9900 .
C52 O21 1.247(12) .
C52 N36 1.354(14) .
C52 N35 1.446(12) .
C53 N34 1.494(12) .
C53 N37 1.502(11) .
C53 H53A 0.9800 .
C53 H53B 0.9800 .
C54 N36 1.450(11) .
C54 N39 1.475(13) .
C54 H54A 0.9800 .
C54 H54B 0.9800 .
C55 O16 1.232(12) .
C55 N37 1.348(13) .
C55 N38 1.397(12) .
C56 N37 1.475(12) .
C56 N39 1.480(13) .
C56 C57 1.558(14) .
C56 H56 0.9900 .
C57 N38 1.481(13) .
C57 N40 1.513(13) .
C57 H57 0.9900 .
C58 O22 1.229(12) .
C58 N39 1.358(12) .
C58 N40 1.374(13) .
C59 N38 1.446(13) .
C59 N41 1.461(12) .
C59 H59A 0.9800 .
C59 H59B 0.9800 .
C60 N43 1.394(12) .
C60 N40 1.478(12) .
C60 H60A 0.9800 .
C60 H60B 0.9800 .
C61 O17 1.297(13) .
C61 N41 1.347(14) .
C61 N42 1.416(12) .
C62 N41 1.464(12) .
C62 N43 1.479(13) .
C62 C63 1.560(14) .
C62 H62 0.9900 .
C63 N42 1.473(11) .
C63 N44 1.497(12) .
C63 H63 0.9900 .
C64 O23 1.253(12) .
C64 N44 1.351(13) .
C64 N43 1.376(13) .
C65 N42 1.457(12) .
C65 N45 1.480(12) .
C65 H65A 0.9800 .
C65 H65B 0.9800 .
C66 N47 1.473(11) .
C66 N44 1.487(12) .
C66 H66A 0.9800 .
C66 H66B 0.9800 .
C67 O18 1.258(11) .
C67 N45 1.384(11) .
C67 N46 1.392(13) .
C68 N45 1.460(11) .
C68 N47 1.485(13) .
C68 C69 1.583(13) .
C68 H68 0.9900 .
C69 N46 1.445(11) .
C69 N48 1.530(13) .
C69 H69 0.9900 .
C70 O24 1.246(12) .
C70 N47 1.352(13) .
C70 N48 1.378(12) .
C71 N25 1.438(12) .
C71 N46 1.471(11) .
C71 H71A 0.9800 .
C71 H71B 0.9800 .
C72 N27 1.457(10) .
C72 N48 1.469(11) .
C72 H72A 0.9800 .
C72 H72B 0.9800 .
O19 Ca4 2.560(7) 2_665
O20 Ca4 2.386(8) 2_665
O21 Ca4 2.647(8) 2_665

loop_
_platon_squeeze_void_nr
_platon_squeeze_void_average_x
_platon_squeeze_void_average_y
_platon_squeeze_void_average_z
_platon_squeeze_void_volume
_platon_squeeze_void_count_electrons
_platon_squeeze_void_content
1 -0.028 0.000 0.000 365 129 ' '
2 -0.052 0.615 0.313 491 175 ' '
3 -0.005 0.385 0.687 491 177 ' '
4 0.172 0.814 0.609 27 16 ' '
5 0.402 0.484 0.881 15 5 ' '
6 0.598 0.516 0.119 15 5 ' '
7 0.828 0.186 0.391 27 17 ' '
